data_7015322
loop_
_publ_author_name
'Tandon, Santokh S.'
'Dul, Marie-Claire'
'Lee, John L.'
'Dawe, Louise N.'
'Anwar, Muhammad U.'
'Thompson, Laurence K.'

_publ_section_title
;
 Complexes of ditopic carbo- and thio-carbohydrazone
 ligands--mononuclear, 1D chain, dinuclear and tetranuclear examples.
;
_journal_issue 14
_journal_name_full 'Dalton transactions (Cambridge, England : 2003)'
_journal_page_first 3466
_journal_page_last 3475
_journal_paper_doi 10.1039/c0dt01487g
_journal_volume 40
_journal_year 2011
_chemical_formula_moiety 'C9 H15 Br2 Co N6 O3, 0.7(C2 H3 N)'
_chemical_formula_sum 'C10.4 H17.1 Br2 Co N6.7 O3'
_chemical_formula_weight 502.73
_chemical_name_systematic
;
?
;
_space_group_IT_number 2
_symmetry_cell_setting triclinic
_symmetry_Int_Tables_number 2
_symmetry_space_group_name_Hall '-P 1'
_symmetry_space_group_name_H-M 'P -1'
_atom_sites_solution_hydrogens geom
_atom_sites_solution_primary direct
_atom_sites_solution_secondary difmap
_audit_creation_method SHELXL-97
_cell_angle_alpha 82.511(7)
_cell_angle_beta 71.639(6)
_cell_angle_gamma 82.963(7)
_cell_formula_units_Z 2
_cell_length_a 8.5454(10)
_cell_length_b 10.1776(13)
_cell_length_c 10.7934(13)
_cell_measurement_reflns_used 5250
_cell_measurement_temperature 153(2)
_cell_measurement_theta_max 29.72
_cell_measurement_theta_min 3.06
_cell_volume 880.02(19)
_computing_cell_refinement 'TwinSolve (Rigaku/MSC Inc., 2005)'
_computing_data_collection 'CrystalClear (Rigaku/MSC Inc., 2005)'
_computing_data_reduction 'TwinSolve (Rigaku/MSC Inc., 2005)'
_computing_molecular_graphics 'CrystalStructure3.7.0(Rigaku/MSC Inc.,2005)'
_computing_publication_material 'CrystalStructure3.7.0(Rigaku/MSC Inc.,2005)'
_computing_structure_refinement 'SHELXL-97 (Sheldrick, 1997)'
_computing_structure_solution 'SHELXS-97 (Sheldrick, 1990)'
_diffrn_ambient_temperature 153(2)
_diffrn_detector_area_resol_mean 14.63
_diffrn_measured_fraction_theta_full 0.967
_diffrn_measured_fraction_theta_max 0.967
_diffrn_measurement_device_type 'Rigaku Saturn'
_diffrn_measurement_method \w
_diffrn_radiation_monochromator 'graphite - Rigaku SHINE'
_diffrn_radiation_source 'fine-focus sealed tube'
_diffrn_radiation_type MoK\a
_diffrn_radiation_wavelength 0.71069
_diffrn_reflns_av_R_equivalents 0.0613
_diffrn_reflns_av_sigmaI/netI 0.0503
_diffrn_reflns_limit_h_max 10
_diffrn_reflns_limit_h_min -10
_diffrn_reflns_limit_k_max 12
_diffrn_reflns_limit_k_min -12
_diffrn_reflns_limit_l_max 13
_diffrn_reflns_limit_l_min -12
_diffrn_reflns_number 5789
_diffrn_reflns_theta_full 26.50
_diffrn_reflns_theta_max 26.50
_diffrn_reflns_theta_min 3.09
_exptl_absorpt_coefficient_mu 5.552
_exptl_absorpt_correction_T_max 1.0000
_exptl_absorpt_correction_T_min 0.1807
_exptl_absorpt_correction_type multi-scan
_exptl_absorpt_process_details
; Shape and scale corrections using equivalent reflections.
Shape function based on spherical harmonics.
Highest even and odd order for spherical harmonics: 4 and 1
Laue group: -1
Friedel opposites are equivalent.
;
_exptl_crystal_colour Brown
_exptl_crystal_density_diffrn 1.897
_exptl_crystal_density_method 'not measured'
_exptl_crystal_description Prism
_exptl_crystal_F_000 494.80
_exptl_crystal_size_max 0.32
_exptl_crystal_size_mid 0.19
_exptl_crystal_size_min 0.10
_refine_diff_density_max 2.151
_refine_diff_density_min -1.791
_refine_diff_density_rms 0.254
_refine_ls_extinction_method none
_refine_ls_goodness_of_fit_ref 1.119
_refine_ls_hydrogen_treatment constr
_refine_ls_matrix_type full
_refine_ls_number_parameters 218
_refine_ls_number_reflns 3538
_refine_ls_number_restraints 0
_refine_ls_restrained_S_all 1.119
_refine_ls_R_factor_all 0.0853
_refine_ls_R_factor_gt 0.0789
_refine_ls_shift/su_max 0.000
_refine_ls_shift/su_mean 0.000
_refine_ls_structure_factor_coef Fsqd
_refine_ls_weighting_details 'calc w=1/[\s^2^(Fo^2^)+(0.1290P)^2^+6.7771P] where P=(Fo^2^+2Fc^2^)/3'
_refine_ls_weighting_scheme calc
_refine_ls_wR_factor_gt 0.2190
_refine_ls_wR_factor_ref 0.2263
_reflns_number_gt 3202
_reflns_number_total 3538
_reflns_threshold_expression >2sigma(I)
_cod_data_source_file c0dt01487g.txt
_cod_data_source_block 7
_cod_original_formula_sum 'C10.40 H17.10 Br2 Co N6.70 O3 '
_cod_database_code 7015322

loop_
_symmetry_equiv_pos_as_xyz
'x, y, z'
'-x, -y, -z'

loop_
_atom_site_label
_atom_site_type_symbol
_atom_site_fract_x
_atom_site_fract_y
_atom_site_fract_z
_atom_site_U_iso_or_equiv
_atom_site_adp_type
_atom_site_occupancy
_atom_site_symmetry_multiplicity
_atom_site_calc_flag
_atom_site_refinement_flags
_atom_site_disorder_assembly
_atom_site_disorder_group
Br1 Br 0.38141(9) 0.93238(7) 0.32653(7) 0.0238(3) Uani 1 1 d . . .
Br2 Br 0.27437(9) 0.55764(7) 0.15469(7) 0.0252(3) Uani 1 1 d . . .
Co1 Co 0.32686(10) 0.74238(8) 0.24272(8) 0.0147(3) Uani 1 1 d . . .
O1 O 0.2544(7) 0.5983(6) 0.4934(5) 0.0269(12) Uani 1 1 d . . .
O2 O 0.1969(7) 1.0104(7) -0.0783(6) 0.0419(17) Uani 1 1 d . . .
O3 O 0.5465(7) 0.5841(6) 0.3580(5) 0.0323(13) Uani 1 1 d . . .
N1 N 0.1954(7) 0.6816(6) 0.4097(6) 0.0210(12) Uani 1 1 d . . .
N2 N 0.1206(7) 0.8287(6) 0.2328(5) 0.0162(11) Uani 1 1 d . . .
N3 N 0.1057(7) 0.9056(6) 0.1225(6) 0.0196(12) Uani 1 1 d . . .
H7 H 0.0058 0.9416 0.1251 0.024 Uiso 1 1 calc R . .
N4 N 0.3897(8) 0.8813(7) -0.0136(6) 0.0290(15) Uani 1 1 d . . .
H8 H 0.4581 0.9023 -0.0919 0.035 Uiso 1 1 calc R . .
N5 N 0.4555(7) 0.8004(6) 0.0735(6) 0.0196(12) Uani 1 1 d . . .
N6 N 0.5309(7) 0.6570(6) 0.2524(6) 0.0202(12) Uani 1 1 d . . .
N7 N 0.1377(17) 0.766(2) 0.806(2) 0.090(7) Uani 0.70 1 d P . .
C1 C -0.0817(10) 0.6861(10) 0.5699(7) 0.035(2) Uani 1 1 d . . .
H1 H -0.0268 0.6698 0.6384 0.042 Uiso 1 1 calc R . .
H2 H -0.1297 0.6052 0.5645 0.042 Uiso 1 1 calc R . .
H3 H -0.1696 0.7585 0.5914 0.042 Uiso 1 1 calc R . .
C2 C 0.0413(9) 0.7236(8) 0.4417(7) 0.0224(14) Uani 1 1 d . . .
C3 C -0.0036(9) 0.8102(7) 0.3373(7) 0.0201(14) Uani 1 1 d . . .
C4 C -0.1764(10) 0.8685(10) 0.3547(8) 0.036(2) Uani 1 1 d . . .
H4 H -0.1922 0.9542 0.3912 0.043 Uiso 1 1 calc R . .
H5 H -0.2533 0.8079 0.4149 0.043 Uiso 1 1 calc R . .
H6 H -0.1975 0.8818 0.2697 0.043 Uiso 1 1 calc R . .
C5 C 0.2291(9) 0.9319(8) 0.0095(7) 0.0266(16) Uani 1 1 d . . .
C6 C 0.7300(9) 0.7786(8) -0.0904(8) 0.0257(16) Uani 1 1 d . . .
H9 H 0.7299 0.7076 -0.1436 0.031 Uiso 1 1 calc R . .
H10 H 0.8408 0.7792 -0.0820 0.031 Uiso 1 1 calc R . .
H11 H 0.6990 0.8646 -0.1329 0.031 Uiso 1 1 calc R . .
C7 C 0.6094(8) 0.7554(7) 0.0413(7) 0.0197(13) Uani 1 1 d . . .
C8 C 0.6563(8) 0.6731(7) 0.1447(8) 0.0218(14) Uani 1 1 d . . .
C9 C 0.8237(10) 0.6071(9) 0.1349(9) 0.0336(19) Uani 1 1 d . . .
H12 H 0.8809 0.5890 0.0439 0.040 Uiso 1 1 calc R . .
H13 H 0.8140 0.5233 0.1917 0.040 Uiso 1 1 calc R . .
H14 H 0.8869 0.6655 0.1626 0.040 Uiso 1 1 calc R . .
C10 C 0.2703(19) 0.7464(13) 0.7487(16) 0.044(3) Uani 0.70 1 d P . .
C11 C 0.4400(14) 0.7375(13) 0.6714(14) 0.039(3) Uani 0.70 1 d P . .
H15 H 0.4934 0.6504 0.6929 0.047 Uiso 0.70 1 calc PR . .
H16 H 0.4957 0.8078 0.6900 0.047 Uiso 0.70 1 calc PR . .
H17 H 0.4476 0.7480 0.5782 0.047 Uiso 0.70 1 calc PR . .

loop_
_atom_site_aniso_label
_atom_site_aniso_U_11
_atom_site_aniso_U_22
_atom_site_aniso_U_33
_atom_site_aniso_U_23
_atom_site_aniso_U_13
_atom_site_aniso_U_12
Br1 0.0256(4) 0.0214(4) 0.0259(4) -0.0066(3) -0.0085(3) -0.0014(3)
Br2 0.0273(4) 0.0198(4) 0.0296(4) -0.0065(3) -0.0082(3) -0.0031(3)
Co1 0.0142(5) 0.0148(5) 0.0149(5) 0.0004(4) -0.0057(4) 0.0010(4)
O1 0.028(3) 0.030(3) 0.019(2) 0.011(2) -0.009(2) 0.006(2)
O2 0.022(3) 0.069(5) 0.028(3) 0.019(3) -0.009(2) 0.005(3)
O3 0.023(3) 0.045(4) 0.025(3) 0.010(3) -0.012(2) 0.008(2)
N1 0.023(3) 0.020(3) 0.021(3) 0.005(2) -0.011(2) -0.002(2)
N2 0.016(3) 0.017(3) 0.017(3) 0.002(2) -0.010(2) 0.002(2)
N3 0.012(2) 0.029(3) 0.018(3) 0.001(2) -0.008(2) 0.003(2)
N4 0.020(3) 0.041(4) 0.016(3) 0.009(3) 0.003(2) 0.002(3)
N5 0.020(3) 0.019(3) 0.020(3) -0.001(2) -0.008(2) 0.000(2)
N6 0.021(3) 0.017(3) 0.024(3) 0.002(2) -0.012(2) 0.001(2)
N7 0.029(7) 0.130(17) 0.105(14) -0.062(13) 0.011(8) -0.018(8)
C1 0.029(4) 0.051(5) 0.017(3) 0.013(3) -0.003(3) -0.005(4)
C2 0.021(3) 0.025(4) 0.019(3) 0.002(3) -0.008(3) 0.003(3)
C3 0.021(3) 0.020(3) 0.019(3) 0.003(3) -0.009(3) 0.000(3)
C4 0.024(4) 0.056(6) 0.019(3) 0.001(4) -0.001(3) 0.010(4)
C5 0.023(4) 0.036(4) 0.015(3) 0.007(3) -0.006(3) 0.008(3)
C6 0.020(3) 0.020(4) 0.030(4) 0.003(3) -0.002(3) 0.003(3)
C7 0.020(3) 0.018(3) 0.021(3) -0.002(3) -0.006(3) 0.002(3)
C8 0.015(3) 0.020(3) 0.035(4) -0.011(3) -0.012(3) 0.003(3)
C9 0.022(4) 0.040(5) 0.036(4) 0.000(4) -0.013(3) 0.012(3)
C10 0.045(8) 0.026(6) 0.067(9) -0.016(6) -0.023(7) -0.002(5)
C11 0.023(5) 0.035(7) 0.053(8) -0.031(6) 0.009(5) -0.009(5)

loop_
_atom_type_symbol
_atom_type_description
_atom_type_scat_dispersion_real
_atom_type_scat_dispersion_imag
_atom_type_scat_source
C C 0.0033 0.0016 'International Tables Vol C Tables 4.2.6.8 and 6.1.1.4'
H H 0.0000 0.0000 'International Tables Vol C Tables 4.2.6.8 and 6.1.1.4'
Br Br -0.2901 2.4595 'International Tables Vol C Tables 4.2.6.8 and 6.1.1.4'
Co Co 0.3494 0.9721 'International Tables Vol C Tables 4.2.6.8 and 6.1.1.4'
N N 0.0061 0.0033 'International Tables Vol C Tables 4.2.6.8 and 6.1.1.4'
O O 0.0106 0.0060 'International Tables Vol C Tables 4.2.6.8 and 6.1.1.4'

loop_
_geom_angle_atom_site_label_1
_geom_angle_atom_site_label_2
_geom_angle_atom_site_label_3
_geom_angle
_geom_angle_site_symmetry_1
_geom_angle_site_symmetry_3
_geom_angle_publ_flag
N1 Co1 N5 178.5(2) . . ?
N1 Co1 N6 98.3(3) . . ?
N5 Co1 N6 82.3(3) . . ?
N1 Co1 N2 81.8(2) . . ?
N5 Co1 N2 97.7(2) . . ?
N6 Co1 N2 180.0(3) . . ?
N1 Co1 Br2 90.5(2) . . ?
N5 Co1 Br2 88.07(19) . . ?
N6 Co1 Br2 90.71(19) . . ?
N2 Co1 Br2 89.28(18) . . ?
N1 Co1 Br1 90.8(2) . . ?
N5 Co1 Br1 90.62(19) . . ?
N6 Co1 Br1 89.67(19) . . ?
N2 Co1 Br1 90.34(18) . . ?
Br2 Co1 Br1 178.57(4) . . ?
C2 N1 O1 120.1(6) . . ?
C2 N1 Co1 116.8(5) . . ?
O1 N1 Co1 123.1(5) . . ?
C3 N2 N3 122.7(6) . . ?
C3 N2 Co1 115.4(5) . . ?
N3 N2 Co1 121.9(4) . . ?
C5 N3 N2 126.7(6) . . ?
C5 N3 H7 116.7 . . ?
N2 N3 H7 116.7 . . ?
C5 N4 N5 126.4(6) . . ?
C5 N4 H8 116.8 . . ?
N5 N4 H8 116.8 . . ?
C7 N5 N4 121.7(6) . . ?
C7 N5 Co1 115.7(5) . . ?
N4 N5 Co1 122.5(5) . . ?
O3 N6 C8 122.4(6) . . ?
O3 N6 Co1 122.3(5) . . ?
C8 N6 Co1 115.3(5) . . ?
C2 C1 H1 109.5 . . ?
C2 C1 H2 109.5 . . ?
H1 C1 H2 109.5 . . ?
C2 C1 H3 109.5 . . ?
H1 C1 H3 109.5 . . ?
H2 C1 H3 109.5 . . ?
N1 C2 C3 113.0(6) . . ?
N1 C2 C1 124.3(7) . . ?
C3 C2 C1 122.6(6) . . ?
N2 C3 C2 113.1(6) . . ?
N2 C3 C4 125.7(6) . . ?
C2 C3 C4 121.3(6) . . ?
C3 C4 H4 109.5 . . ?
C3 C4 H5 109.5 . . ?
H4 C4 H5 109.5 . . ?
C3 C4 H6 109.5 . . ?
H4 C4 H6 109.5 . . ?
H5 C4 H6 109.5 . . ?
O2 C5 N3 118.6(7) . . ?
O2 C5 N4 116.6(7) . . ?
N3 C5 N4 124.7(6) . . ?
C7 C6 H9 109.5 . . ?
C7 C6 H10 109.5 . . ?
H9 C6 H10 109.5 . . ?
C7 C6 H11 109.5 . . ?
H9 C6 H11 109.5 . . ?
H10 C6 H11 109.5 . . ?
N5 C7 C8 114.0(6) . . ?
N5 C7 C6 124.9(7) . . ?
C8 C7 C6 121.0(6) . . ?
N6 C8 C7 112.6(6) . . ?
N6 C8 C9 121.7(7) . . ?
C7 C8 C9 125.6(7) . . ?
C8 C9 H12 109.5 . . ?
C8 C9 H13 109.5 . . ?
H12 C9 H13 109.5 . . ?
C8 C9 H14 109.5 . . ?
H12 C9 H14 109.5 . . ?
H13 C9 H14 109.5 . . ?
N7 C10 C11 173.5(18) . . ?
C10 C11 H15 109.5 . . ?
C10 C11 H16 109.5 . . ?
H15 C11 H16 109.5 . . ?
C10 C11 H17 109.5 . . ?
H15 C11 H17 109.5 . . ?
H16 C11 H17 109.5 . . ?

loop_
_geom_bond_atom_site_label_1
_geom_bond_atom_site_label_2
_geom_bond_distance
_geom_bond_site_symmetry_2
_geom_bond_publ_flag
Br1 Co1 2.3911(11) . ?
Br2 Co1 2.3622(11) . ?
Co1 N1 1.870(6) . ?
Co1 N5 1.872(6) . ?
Co1 N6 1.878(6) . ?
Co1 N2 1.898(5) . ?
O1 N1 1.331(7) . ?
O2 C5 1.235(9) . ?
O3 N6 1.311(8) . ?
N1 C2 1.285(9) . ?
N2 C3 1.293(9) . ?
N2 N3 1.369(8) . ?
N3 C5 1.359(9) . ?
N3 H7 0.8800 . ?
N4 C5 1.363(9) . ?
N4 N5 1.377(9) . ?
N4 H8 0.8800 . ?
N5 C7 1.290(9) . ?
N6 C8 1.317(10) . ?
N7 C10 1.12(2) . ?
C1 C2 1.486(10) . ?
C1 H1 0.9800 . ?
C1 H2 0.9800 . ?
C1 H3 0.9800 . ?
C2 C3 1.458(9) . ?
C3 C4 1.486(10) . ?
C4 H4 0.9800 . ?
C4 H5 0.9800 . ?
C4 H6 0.9800 . ?
C6 C7 1.479(10) . ?
C6 H9 0.9800 . ?
C6 H10 0.9800 . ?
C6 H11 0.9800 . ?
C7 C8 1.436(10) . ?
C8 C9 1.482(9) . ?
C9 H12 0.9800 . ?
C9 H13 0.9800 . ?
C9 H14 0.9800 . ?
C10 C11 1.425(18) . ?
C11 H15 0.9800 . ?
C11 H16 0.9800 . ?
C11 H17 0.9800 . ?
